data_2003870
loop_
_publ_author_name
'Lee, C. K.'
'Linden, A.'
'Vasella, A.'

_publ_section_title
;
 <i>N</i>-<small>D</small>-Glucopyranosyl-<i>S</i>-phenylsulfenamide:
 Structure and Evaluation as a Novel \b-Glucosidase Inhibitor
;
_journal_issue 9
_journal_name_full 'Acta Crystallographica Section C'
_journal_page_first 1906
_journal_page_last 1910
_journal_paper_doi 10.1107/S0108270195005944
_journal_volume 51
_journal_year 1995
_chemical_formula_moiety 'C20 H25 N O9 S'
_chemical_formula_sum 'C20 H25 N O9 S'
_chemical_formula_weight 455.48
_chemical_name_common ' ?'
_chemical_name_systematic ' 2,3,4,6-tetra-O-acetyl-N-\b-D-glucopyranosyl-S-phenylsulfenamide'
_space_group_IT_number 19
_symmetry_cell_setting orthorhombic
_symmetry_space_group_name_Hall 'P 2ac 2ab'
_symmetry_space_group_name_H-M 'P 21 21 21'
_cell_angle_alpha 90
_cell_angle_beta 90
_cell_angle_gamma 90
_cell_formula_units_Z 4
_cell_length_a 13.782(1)
_cell_length_b 29.581(2)
_cell_length_c 5.502(3)
_cell_measurement_reflns_used 22
_cell_measurement_temperature 173(1)
_cell_measurement_theta_max 18.5
_cell_measurement_theta_min 11.5
_cell_volume 2243.1(12)
_diffrn_ambient_temperature 173.0(10)
_diffrn_measurement_device 'Rigaku AFC-5R diffractometer'
_diffrn_measurement_method '\w scans'
_diffrn_radiation_monochromator graphite
_diffrn_radiation_source 'Rigaku rotating anode generator'
_diffrn_radiation_type 'Mo K\a'
_diffrn_radiation_wavelength 0.71073
_diffrn_reflns_av_R_equivalents 0.034
_diffrn_reflns_limit_h_max 17
_diffrn_reflns_limit_h_min -17
_diffrn_reflns_limit_k_max 38
_diffrn_reflns_limit_k_min -38
_diffrn_reflns_limit_l_max 7
_diffrn_reflns_limit_l_min -7
_diffrn_reflns_number 7392
_diffrn_reflns_theta_max 27.5
_diffrn_reflns_theta_min 2.5
_diffrn_standards_decay_% insignificant
_diffrn_standards_interval_count 150
_diffrn_standards_number 3
_exptl_absorpt_coefficient_mu 0.194
_exptl_absorpt_correction_type none
_exptl_crystal_colour colourless
_exptl_crystal_density_diffrn 1.349
_exptl_crystal_density_meas ?
_exptl_crystal_description prism
_exptl_crystal_F_000 960
_exptl_crystal_size_max 0.40
_exptl_crystal_size_mid 0.26
_exptl_crystal_size_min 0.10
_refine_diff_density_max 0.27
_refine_diff_density_min -0.32
_refine_ls_abs_structure_details
;
?
;
_refine_ls_abs_structure_Flack 0.09(12)
_refine_ls_extinction_method 'not applied'
_refine_ls_goodness_of_fit_obs 1.505
_refine_ls_matrix_type full
_refine_ls_number_constraints 0
_refine_ls_number_parameters 320
_refine_ls_number_reflns 3817
_refine_ls_number_restraints 0
_refine_ls_R_factor_all 0.0794
_refine_ls_R_factor_obs 0.0452
_refine_ls_shift/esd_max 0.001
_refine_ls_structure_factor_coef F
_refine_ls_weighting_details 'w = 1/[\s^2^(F~o~)+(0.005F~o~)^2^]'
_refine_ls_weighting_scheme calc
_refine_ls_wR_factor_all 0.0450
_refine_ls_wR_factor_obs 0.0416
_reflns_number_observed 3817
_reflns_number_total 5143
_reflns_observed_criterion 'I > 2\s(I)'
_cod_data_source_file bm1001.cif
_cod_data_source_block VS9207
_cod_depositor_comments
;
The following automatic conversions were performed:

'_refine_ls_weighting_scheme' value '1/[\s^2^(F~o~)+(0.005F~o~)^2^]'
was changed to 'calc'. New tag '_refine_ls_weighting_details' was
created. The value of the new tag was set to 'w =
1/[\s^2^(F~o~)+(0.005F~o~)^2^]'.

Automatic conversion script
Id: cif_fix_values 3143 2015-03-26 13:38:13Z robertas 
;
_cod_original_cell_volume 2243.0(10)
_cod_original_formula_sum 'C20 H25 N O9 S '
_cod_database_code 2003870

loop_
_symmetry_equiv_pos_as_xyz
x,y,z
1/2-x,-y,1/2+z
-x,1/2+y,1/2-z
1/2+x,1/2-y,-z

loop_
_atom_site_aniso_label
_atom_site_aniso_U_11
_atom_site_aniso_U_22
_atom_site_aniso_U_33
_atom_site_aniso_U_12
_atom_site_aniso_U_13
_atom_site_aniso_U_23
_atom_site_aniso_type_symbol
S 0.0318(4) 0.0362(4) 0.0534(5) 0.0031(3) -0.0061(4) 0.0106(4) S
O(2) 0.0177(8) 0.0360(10) 0.0290(10) -0.0019(8) 0.0033(9) -0.0050(10) O
O(3) 0.0227(8) 0.0267(9) 0.0210(9) 0.0017(8) -0.0002(9) 0.0006(8) O
O(4) 0.0190(8) 0.0390(10) 0.0230(10) 0.0016(8) -0.0017(9) -0.0044(9) O
O(5) 0.0232(9) 0.0320(10) 0.0350(10) 0.0007(9) -0.0020(10) 0.0057(9) O
O(6) 0.0390(10) 0.0330(10) 0.082(2) -0.0010(10) 0.0090(10) 0.0160(10) O
O(7) 0.0280(10) 0.0430(10) 0.0220(10) -0.0070(10) -0.0020(10) -0.0030(10) O
O(9) 0.0650(10) 0.0470(10) 0.0230(10) -0.0020(10) 0.0040(10) -0.0050(10) O
O(11) 0.0250(10) 0.0490(10) 0.0210(10) 0.0029(9) 0.0014(9) 0.0010(10) O
O(13) 0.085(2) 0.063(2) 0.093(2) -0.011(2) 0.037(2) 0.021(2) O
N 0.0270(10) 0.0290(10) 0.039(2) 0.0020(10) -0.0090(10) -0.0010(10) N
C(1) 0.0210(10) 0.0290(10) 0.032(2) 0.0040(10) -0.0010(10) -0.0020(10) C
C(2) 0.0180(10) 0.0300(10) 0.0240(10) -0.0010(10) -0.0010(10) -0.0030(10) C
C(3) 0.0210(10) 0.0270(10) 0.0190(10) 0.0010(10) 0.0010(10) -0.0030(10) C
C(4) 0.0180(10) 0.0310(10) 0.023(2) 0.0000(10) -0.0030(10) -0.0010(10) C
C(5) 0.0210(10) 0.028(2) 0.035(2) -0.0020(10) -0.0010(10) -0.0020(10) C
C(6) 0.0290(10) 0.0260(10) 0.048(2) -0.0050(10) 0.002(2) 0.007(2) C
C(7) 0.0160(10) 0.0310(10) 0.027(2) 0.0000(10) -0.0020(10) 0.0040(10) C
C(8) 0.0250(10) 0.051(2) 0.024(2) -0.0080(10) -0.0020(10) 0.001(2) C
C(9) 0.0180(10) 0.039(2) 0.0210(10) 0.0000(10) 0.0020(10) 0.0030(10) C
C(10) 0.0250(10) 0.0360(10) 0.029(2) 0.0000(10) 0.000(2) 0.0080(10) C
C(11) 0.0200(10) 0.0320(10) 0.024(2) -0.0010(10) 0.0000(10) 0.0040(10) C
C(12) 0.0200(10) 0.052(2) 0.025(2) 0.0030(10) -0.0030(10) 0.0020(10) C
C(13) 0.038(2) 0.048(2) 0.087(3) -0.009(2) -0.005(2) 0.034(2) C
C(14) 0.072(3) 0.054(2) 0.168(5) -0.007(2) 0.014(4) 0.051(3) C
C(15) 0.0310(10) 0.032(2) 0.049(2) 0.0050(10) -0.008(2) -0.004(2) C
C(16) 0.037(2) 0.047(2) 0.067(3) 0.008(2) 0.001(2) 0.007(2) C
C(17) 0.047(2) 0.050(2) 0.070(3) 0.001(2) 0.006(2) -0.002(2) C
C(18) 0.035(2) 0.082(3) 0.091(4) 0.009(2) 0.000(2) -0.013(3) C
C(19) 0.046(2) 0.101(3) 0.090(4) 0.028(2) -0.010(3) 0.006(3) C
C(20) 0.041(2) 0.067(2) 0.065(3) 0.013(2) -0.011(2) 0.011(2) C

loop_
_atom_site_label
_atom_site_occupancy
_atom_site_fract_x
_atom_site_fract_y
_atom_site_fract_z
_atom_site_U_iso_or_equiv
_atom_site_thermal_displace_type
_atom_site_calc_flag
_atom_site_calc_attached_atom
_atom_site_refinement_flags
_atom_site_type_symbol
S 1 0.43109(5) 0.93166(3) 0.0424(2) 0.0405(2) Uani d ? . S
O(2) 1 0.4653(1) 0.82631(6) 0.5941(4) 0.0274(6) Uani d ? . O
O(3) 1 0.6363(1) 0.76718(5) 0.5820(3) 0.0234(5) Uani d ? . O
O(4) 1 0.8036(1) 0.82687(6) 0.5978(3) 0.0269(6) Uani d ? . O
O(5) 1 0.6342(1) 0.88227(6) 0.1764(4) 0.0301(6) Uani d ? . O
O(6) 1 0.8057(2) 0.93695(7) 0.1198(5) 0.0513(9) Uani d ? . O
O(7) 1 0.3700(1) 0.78769(6) 0.3336(4) 0.0312(6) Uani d ? . O
O(9) 1 0.6307(2) 0.77097(7) 0.9886(4) 0.0451(7) Uani d ? . O
O(11) 1 0.9042(1) 0.79454(7) 0.3265(4) 0.0313(6) Uani d ? . O
O(13) 1 0.9104(2) 0.92622(9) -0.1880(6) 0.080(1) Uani d ? . O
N 1 0.4650(2) 0.88007(8) 0.1438(5) 0.0318(8) Uani d ? . N
C(1) 1 0.5450(2) 0.87579(9) 0.3072(6) 0.0275(8) Uani d ? . C
C(2) 1 0.5432(2) 0.82808(9) 0.4185(6) 0.0239(8) Uani d ? . C
C(3) 1 0.6353(2) 0.81591(8) 0.5543(5) 0.0224(7) Uani d ? . C
C(4) 1 0.7262(2) 0.82948(9) 0.4194(6) 0.0241(8) Uani d ? . C
C(5) 1 0.7193(2) 0.87785(9) 0.3230(6) 0.0281(9) Uani d ? . C
C(6) 1 0.8053(2) 0.8890(1) 0.1631(7) 0.034(1) Uani d ? . C
C(7) 1 0.3821(2) 0.80428(9) 0.5303(5) 0.0246(8) Uani d ? . C
C(8) 1 0.3119(2) 0.8045(1) 0.7360(6) 0.033(1) Uani d ? . C
C(9) 1 0.6342(2) 0.74914(9) 0.8080(5) 0.0263(8) Uani d ? . C
C(10) 1 0.6370(2) 0.69856(9) 0.7962(6) 0.0303(8) Uani d ? . C
C(11) 1 0.8897(2) 0.80836(9) 0.5291(5) 0.0254(8) Uani d ? . C
C(12) 1 0.9585(2) 0.8091(1) 0.7349(6) 0.0321(9) Uani d ? . C
C(13) 1 0.8638(3) 0.9513(1) -0.0628(9) 0.058(1) Uani d ? . C
C(14) 1 0.8648(3) 1.0018(1) -0.073(1) 0.098(2) Uani d ? . C
C(15) 1 0.3071(2) 0.9335(1) 0.1392(6) 0.038(1) Uani d ? . C
C(16) 1 0.2759(2) 0.9140(1) 0.3527(8) 0.050(1) Uani d ? . C
C(17) 1 0.1793(3) 0.9165(1) 0.4163(8) 0.056(1) Uani d ? . C
C(18) 1 0.1142(3) 0.9393(2) 0.2740(9) 0.069(2) Uani d ? . C
C(19) 1 0.1447(3) 0.9593(2) 0.061(1) 0.079(2) Uani d ? . C
C(20) 1 0.2423(2) 0.9566(1) -0.0097(8) 0.058(1) Uani d ? . C
H(1) 1 0.528(2) 0.8981(9) 0.446(6) 0.036(8) Uiso d ? . H
H(2) 1 0.530(2) 0.8080(8) 0.279(5) 0.024(7) Uiso d ? . H
H(3) 1 0.635(2) 0.8288(8) 0.713(5) 0.021(7) Uiso d ? . H
H(4) 1 0.743(2) 0.8099(9) 0.277(6) 0.028(8) Uiso d ? . H
H(5) 1 0.721(2) 0.898(1) 0.444(6) 0.035(8) Uiso d ? . H
H(6) 1 0.467(3) 0.860(1) 0.045(7) 0.07(1) Uiso d ? . H
H(16) 1 0.321 0.899 0.456 0.08(1) Uiso calc C(16) ? H
H(17) 1 0.158 0.902 0.561 0.037(9) Uiso calc C(17) ? H
H(18) 1 0.048 0.941 0.322 0.06(1) Uiso calc C(18) ? H
H(19) 1 0.099 0.975 -0.038 0.12(1) Uiso calc C(19) ? H
H(20) 1 0.264 0.970 -0.156 0.07(1) Uiso calc C(20) ? H
H(61) 1 0.800 0.873 0.013 0.05(1) Uiso calc C(6) ? H
H(62) 1 0.864 0.880 0.242 0.014(6) Uiso calc C(6) ? H
H(81) 1 0.255 0.788 0.691 0.06(1) Uiso calc C(8) ? H
H(82) 1 0.295 0.835 0.774 0.09(1) Uiso calc C(8) ? H
H(83) 1 0.341 0.791 0.874 0.06(1) Uiso calc C(8) ? H
H(101) 1 0.633 0.686 0.956 0.038(8) Uiso calc C(10) ? H
H(102) 1 0.584 0.688 0.703 0.08(1) Uiso calc C(10) ? H
H(103) 1 0.696 0.689 0.722 0.05(1) Uiso calc C(10) ? H
H(121) 1 1.013 0.791 0.697 0.05(1) Uiso calc C(12) ? H
H(122) 1 0.979 0.839 0.765 0.05(1) Uiso calc C(12) ? H
H(123) 1 0.928 0.797 0.876 0.039(9) Uiso calc C(12) ? H
H(141) 1 0.910 1.013 0.047 0.120 Uiso calc C(14) T H
H(142) 1 0.803 1.013 -0.040 0.120 Uiso calc C(14) T H
H(143) 1 0.886 1.012 -0.228 0.120 Uiso calc C(14) T H

loop_
_atom_type_symbol
_atom_type_description
_atom_type_scat_dispersion_real
_atom_type_scat_dispersion_imag
_atom_type_scat_source
C C 0.0033 0.0016
; International Tables for Crystallography (1992). Vol.C, Tables 4.2.6.8 and
6.1.1.4
;
H H 0.0000 0.0000
; International Tables for Crystallography (1992). Vol.C, Tables 4.2.6.8 and
6.1.1.4
;
N N 0.0061 0.0033
; International Tables for Crystallography (1992). Vol.C, Tables 4.2.6.8 and
6.1.1.4
;
O O 0.0106 0.0060
; International Tables for Crystallography (1992). Vol.C, Tables 4.2.6.8 and
6.1.1.4
;
S S 0.1246 0.1234
; International Tables for Crystallography (1992). Vol.C, Tables 4.2.6.8 and
6.1.1.4
;

loop_
_geom_angle_atom_site_label_1
_geom_angle_atom_site_label_2
_geom_angle_atom_site_label_3
_geom_angle
_geom_angle_publ_flag
N S C(15) 101.10(10) yes
C(2) O(2) C(7) 118.0(2) ?
C(3) O(3) C(9) 119.2(2) ?
C(4) O(4) C(11) 118.3(2) ?
C(1) O(5) C(5) 114.0(2) yes
C(6) O(6) C(13) 115.7(3) ?
S N C(1) 120.1(2) yes
O(5) C(1) N 109.5(2) yes
O(5) C(1) C(2) 109.6(2) yes
N C(1) C(2) 108.6(2) yes
O(2) C(2) C(1) 108.2(2) yes
O(2) C(2) C(3) 106.5(2) yes
C(1) C(2) C(3) 113.6(2) yes
O(3) C(3) C(2) 107.2(2) yes
O(3) C(3) C(4) 107.9(2) yes
C(2) C(3) C(4) 112.9(2) yes
O(4) C(4) C(3) 105.2(2) yes
O(4) C(4) C(5) 109.3(2) yes
C(3) C(4) C(5) 111.5(2) yes
O(5) C(5) C(4) 109.4(2) yes
O(5) C(5) C(6) 107.2(3) yes
C(4) C(5) C(6) 110.9(2) yes
O(6) C(6) C(5) 108.3(2) yes
O(2) C(7) O(7) 122.9(3) ?
O(2) C(7) C(8) 110.4(2) ?
O(7) C(7) C(8) 126.7(2) ?
O(3) C(9) O(9) 123.8(2) ?
O(3) C(9) C(10) 110.7(2) ?
O(9) C(9) C(10) 125.6(3) ?
O(4) C(11) O(11) 122.6(3) ?
O(4) C(11) C(12) 109.9(2) ?
O(11) C(11) C(12) 127.5(2) ?
O(6) C(13) O(13) 123.4(3) ?
O(6) C(13) C(14) 110.2(4) ?
O(13) C(13) C(14) 126.3(4) ?
S C(15) C(16) 122.6(2) ?
S C(15) C(20) 116.9(3) ?
C(16) C(15) C(20) 120.6(3) ?
C(15) C(16) C(17) 119.6(4) ?
C(16) C(17) C(18) 120.9(4) ?
C(17) C(18) C(19) 119.9(4) ?
C(18) C(19) C(20) 120.3(4) ?
C(15) C(20) C(19) 118.6(4) ?
S N H(6) 116(3) ?
C(1) N H(6) 110(3) ?
O(5) C(1) H(1) 118(2) ?
N C(1) H(1) 104(2) ?
C(2) C(1) H(1) 107(2) ?
O(2) C(2) H(2) 111(2) ?
C(1) C(2) H(2) 104.0(10) ?
C(3) C(2) H(2) 113.0(10) ?
O(3) C(3) H(3) 108.0(10) ?
C(2) C(3) H(3) 111(2) ?
C(4) C(3) H(3) 110(2) ?
O(4) C(4) H(4) 109.0(10) ?
C(3) C(4) H(4) 115(2) ?
C(5) C(4) H(4) 107(2) ?
O(5) C(5) H(5) 113(2) ?
C(4) C(5) H(5) 111(2) ?
C(6) C(5) H(5) 105(2) ?
O(6) C(6) H(61) 109.7 ?
O(6) C(6) H(62) 109.7 ?
C(5) C(6) H(61) 109.8 ?
C(5) C(6) H(62) 109.8 ?
H(61) C(6) H(62) 109.4 ?
C(7) C(8) H(81) 109.5 ?
C(7) C(8) H(82) 109.4 ?
C(7) C(8) H(83) 109.5 ?
H(81) C(8) H(82) 109.5 ?
H(81) C(8) H(83) 109.5 ?
H(82) C(8) H(83) 109.4 ?
C(9) C(10) H(101) 109.5 ?
C(9) C(10) H(102) 109.4 ?
C(9) C(10) H(103) 109.5 ?
H(101) C(10) H(102) 109.5 ?
H(101) C(10) H(103) 109.5 ?
H(102) C(10) H(103) 109.4 ?
C(11) C(12) H(121) 109.5 ?
C(11) C(12) H(122) 109.5 ?
C(11) C(12) H(123) 109.5 ?
H(121) C(12) H(122) 109.5 ?
H(121) C(12) H(123) 109.4 ?
H(122) C(12) H(123) 109.5 ?
C(13) C(14) H(141) 109.0 ?
C(13) C(14) H(142) 110.4 ?
C(13) C(14) H(143) 109.9 ?
H(141) C(14) H(142) 109.1 ?
H(141) C(14) H(143) 108.3 ?
H(142) C(14) H(143) 110.2 ?
C(15) C(16) H(16) 120.2 ?
C(17) C(16) H(16) 120.2 ?
C(16) C(17) H(17) 119.5 ?
C(18) C(17) H(17) 119.5 ?
C(17) C(18) H(18) 120.0 ?
C(19) C(18) H(18) 120.1 ?
C(18) C(19) H(19) 119.8 ?
C(20) C(19) H(19) 119.9 ?
C(15) C(20) H(20) 120.8 ?
C(19) C(20) H(20) 120.6 ?

loop_
_geom_bond_atom_site_label_1
_geom_bond_atom_site_label_2
_geom_bond_distance
_geom_bond_publ_flag
S N 1.691(3) yes
S C(15) 1.791(3) yes
O(2) C(2) 1.445(3) yes
O(2) C(7) 1.365(3) ?
O(3) C(3) 1.450(3) yes
O(3) C(9) 1.354(3) ?
O(4) C(4) 1.452(3) yes
O(4) C(11) 1.360(3) ?
O(5) C(1) 1.437(3) yes
O(5) C(5) 1.430(3) yes
O(6) C(6) 1.438(3) yes
O(6) C(13) 1.353(4) ?
O(7) C(7) 1.200(3) ?
O(9) C(9) 1.186(3) ?
O(11) C(11) 1.204(3) ?
O(13) C(13) 1.198(5) ?
N C(1) 1.428(4) yes
C(1) C(2) 1.539(4) yes
C(2) C(3) 1.516(4) yes
C(3) C(4) 1.511(4) yes
C(4) C(5) 1.529(4) yes
C(5) C(6) 1.513(4) yes
C(7) C(8) 1.488(4) ?
C(9) C(10) 1.498(4) ?
C(11) C(12) 1.477(4) ?
C(13) C(14) 1.496(5) ?
C(15) C(16) 1.377(5) ?
C(15) C(20) 1.391(4) ?
C(16) C(17) 1.380(5) ?
C(17) C(18) 1.369(5) ?
C(18) C(19) 1.376(6) ?
C(19) C(20) 1.403(5) ?
N H(6) 0.79(4) ?
C(1) H(1) 1.04(3) ?
C(2) H(2) 0.99(3) ?
C(3) H(3) 0.95(3) ?
C(4) H(4) 1.00(3) ?
C(5) H(5) 0.89(3) ?
C(6) H(61) 0.95 ?
C(6) H(62) 0.95 ?
C(8) H(81) 0.95 ?
C(8) H(82) 0.95 ?
C(8) H(83) 0.95 ?
C(10) H(101) 0.95 ?
C(10) H(102) 0.95 ?
C(10) H(103) 0.95 ?
C(12) H(121) 0.95 ?
C(12) H(122) 0.95 ?
C(12) H(123) 0.95 ?
C(14) H(141) 0.96 ?
C(14) H(142) 0.94 ?
C(14) H(143) 0.95 ?
C(16) H(16) 0.95 ?
C(17) H(17) 0.95 ?
C(18) H(18) 0.95 ?
C(19) H(19) 0.95 ?
C(20) H(20) 0.95 ?

loop_
_geom_torsion_atom_site_label_1
_geom_torsion_atom_site_label_2
_geom_torsion_atom_site_label_3
_geom_torsion_atom_site_label_4
_geom_torsion
_geom_torsion_publ_flag
S N C(1) O(5) -74.7(3) yes
S N C(1) C(2) 165.7(2) yes
S C(15) C(16) C(17) -179.8(3) ?
S C(15) C(20) C(19) -179.2(3) ?
O(2) C(2) C(1) O(5) 166.5(2) ?
O(2) C(2) C(1) N -74.0(3) ?
O(2) C(2) C(3) O(3) 78.5(2) ?
O(2) C(2) C(3) C(4) -162.8(2) ?
O(3) C(3) C(2) C(1) -162.6(2) ?
O(3) C(3) C(4) O(4) -76.7(3) ?
O(3) C(3) C(4) C(5) 165.0(2) ?
O(4) C(4) C(3) C(2) 165.0(2) ?
O(4) C(4) C(5) O(5) -171.1(2) ?
O(4) C(4) C(5) C(6) 70.9(3) ?
O(5) C(1) C(2) C(3) 48.5(3) yes
O(5) C(5) C(4) C(3) -55.2(3) yes
O(5) C(5) C(6) O(6) 72.4(3) yes
O(6) C(6) C(5) C(4) -168.2(3) yes
O(7) C(7) O(2) C(2) -2.3(4) ?
O(9) C(9) O(3) C(3) 0.7(4) ?
O(11) C(11) O(4) C(4) 0.7(4) ?
O(13) C(13) O(6) C(6) 2.3(5) ?
N S C(15) C(16) 35.0(3) yes
N S C(15) C(20) -146.3(3) yes
N C(1) O(5) C(5) -178.9(2) yes
N C(1) C(2) C(3) 168.1(2) yes
C(1) O(5) C(5) C(4) 63.8(3) yes
C(1) O(5) C(5) C(6) -175.9(2) ?
C(1) N S C(15) -122.4(3) yes
C(1) C(2) O(2) C(7) 104.0(3) ?
C(1) C(2) C(3) C(4) -43.9(3) yes
C(2) O(2) C(7) C(8) 177.9(2) ?
C(2) C(1) O(5) C(5) -59.9(3) yes
C(2) C(3) O(3) C(9) -117.4(3) ?
C(2) C(3) C(4) C(5) 46.7(3) yes
C(3) O(3) C(9) C(10) -179.3(2) ?
C(3) C(2) O(2) C(7) -133.6(2) ?
C(3) C(4) O(4) C(11) 137.7(2) ?
C(3) C(4) C(5) C(6) -173.2(3) ?
C(4) O(4) C(11) C(12) 179.7(2) ?
C(4) C(3) O(3) C(9) 120.7(2) ?
C(5) C(4) O(4) C(11) -102.4(3) ?
C(5) C(6) O(6) C(13) -165.4(3) ?
C(6) O(6) C(13) C(14) -174.5(3) ?
C(15) C(16) C(17) C(18) -2.1(6) ?
C(15) C(20) C(19) C(18) 0.0(7) ?
C(16) C(15) C(20) C(19) -0.6(6) ?
C(16) C(17) C(18) C(19) 1.5(7) ?
C(17) C(16) C(15) C(20) 1.6(6) ?
C(17) C(18) C(19) C(20) -0.4(7) ?

loop_
_cod_related_entry_id
_cod_related_entry_database
_cod_related_entry_code
1 ChemSpider 21187208
